data_7713605
loop_
_publ_author_name
'Guo, Dianjun'
'Rajeshkumar, Thayalan'
'Zhu, Shan'
'Yuan, Qingbing'
'Hong, Dongjing'
'Zhou, Shuangliu'
'Zhu, Xiancui'
'Maron, Laurent'
'Wang, Shaowu'

_publ_section_title
;
 Aryl C--H bond functionalization with diphenyldiazomethane induced by
 rare-earth metal alkyl complexes
;
_journal_name_full 'Dalton Transactions'
_journal_paper_doi 10.1039/D3DT01714A
_journal_year 2023
_chemical_formula_moiety 'C63 H49 N6 S Y, C7 H8'
_chemical_formula_sum 'C70 H57 N6 S Y'
_chemical_formula_weight 1103.18
_space_group_crystal_system triclinic
_space_group_IT_number 2
_space_group_name_Hall '-P 1'
_space_group_name_H-M_alt 'P -1'
_atom_sites_solution_hydrogens geom
_atom_sites_solution_primary dual
_audit_creation_date 2022-05-24
_audit_creation_method
;
Olex2 1.3
(compiled 2020.11.12 svn.r5f609507 for OlexSys, GUI svn.r6408)
;
_audit_update_record
;
2022-08-13 deposited with the CCDC.	2023-07-19 downloaded from the CCDC.
;
_cell_angle_alpha 92.578(16)
_cell_angle_beta 90.58(2)
_cell_angle_gamma 93.366(12)
_cell_formula_units_Z 2
_cell_length_a 11.948(14)
_cell_length_b 14.873(16)
_cell_length_c 16.154(17)
_cell_measurement_reflns_used 4811
_cell_measurement_temperature 293.15
_cell_measurement_theta_max 20.60
_cell_measurement_theta_min 2.25
_cell_volume 2863(5)
_computing_cell_refinement 'SAINT v8.37A (Bruker, 2015)'
_computing_data_reduction 'SAINT v8.37A (Bruker, 2015)'
_computing_molecular_graphics 'Olex2 1.3 (Dolomanov et al., 2009)'
_computing_publication_material 'Olex2 1.3 (Dolomanov et al., 2009)'
_computing_structure_refinement 'SHELXL 2018/3 (Sheldrick, 2015)'
_computing_structure_solution 'SHELXT 2018/2 (Sheldrick, 2018)'
_diffrn_ambient_temperature 293.15
_diffrn_measured_fraction_theta_full 0.999
_diffrn_measured_fraction_theta_max 0.987
_diffrn_measurement_device_type 'Bruker APEX-II CCD'
_diffrn_measurement_method '\f and \w scans'
_diffrn_radiation_type MoK\a
_diffrn_radiation_wavelength 0.71073
_diffrn_reflns_av_R_equivalents 0.0839
_diffrn_reflns_av_unetI/netI 0.1371
_diffrn_reflns_Laue_measured_fraction_full 0.999
_diffrn_reflns_Laue_measured_fraction_max 0.987
_diffrn_reflns_limit_h_max 15
_diffrn_reflns_limit_h_min -15
_diffrn_reflns_limit_k_max 19
_diffrn_reflns_limit_k_min -19
_diffrn_reflns_limit_l_max 20
_diffrn_reflns_limit_l_min -20
_diffrn_reflns_number 33951
_diffrn_reflns_point_group_measured_fraction_full 0.999
_diffrn_reflns_point_group_measured_fraction_max 0.987
_diffrn_reflns_theta_full 25.242
_diffrn_reflns_theta_max 27.522
_diffrn_reflns_theta_min 1.262
_diffrn_source_current 30.0
_diffrn_source_power 1.5
_diffrn_source_voltage 50.0
_diffrn_standards_number 0
_exptl_absorpt_coefficient_mu 1.103
_exptl_absorpt_correction_T_max 0.7456
_exptl_absorpt_correction_T_min 0.5400
_exptl_absorpt_correction_type none
_exptl_absorpt_process_details
;
SADABS-2016/2 (Bruker,2016/2) was used for absorption correction.
wR2(int) was 0.0925 before and 0.0542 after correction.
The Ratio of minimum to maximum transmission is 0.7242.
The \l/2 correction factor is Not present.
;
_exptl_crystal_colour 'clear light black'
_exptl_crystal_colour_lustre clear
_exptl_crystal_colour_modifier light
_exptl_crystal_colour_primary black
_exptl_crystal_density_diffrn 1.280
_exptl_crystal_description block
_exptl_crystal_F_000 1148
_exptl_crystal_size_max 0.22
_exptl_crystal_size_mid 0.21
_exptl_crystal_size_min 0.2
_refine_diff_density_max 0.366
_refine_diff_density_min -0.361
_refine_diff_density_rms 0.056
_refine_ls_extinction_method none
_refine_ls_goodness_of_fit_ref 0.951
_refine_ls_hydrogen_treatment constr
_refine_ls_matrix_type full
_refine_ls_number_parameters 705
_refine_ls_number_reflns 13018
_refine_ls_number_restraints 42
_refine_ls_restrained_S_all 0.955
_refine_ls_R_factor_all 0.1490
_refine_ls_R_factor_gt 0.0588
_refine_ls_shift/su_max 0.000
_refine_ls_shift/su_mean 0.000
_refine_ls_structure_factor_coef Fsqd
_refine_ls_weighting_details 'w=1/[\s^2^(Fo^2^)+(0.0450P)^2^] where P=(Fo^2^+2Fc^2^)/3'
_refine_ls_weighting_scheme calc
_refine_ls_wR_factor_gt 0.1012
_refine_ls_wR_factor_ref 0.1249
_reflns_Friedel_coverage 0.000
_reflns_number_gt 6489
_reflns_number_total 13018
_reflns_threshold_expression 'I > 2\s(I)'
_cod_data_source_file d3dt01714a2.cif
_cod_data_source_block 2i
_cod_database_code 7713605
_shelx_shelxl_version_number 2018/3
_shelx_space_group_comment
;
The symmetry employed for this shelxl refinement is uniquely defined
by the following loop, which should always be used as a source of
symmetry information in preference to the above space-group names.
They are only intended as comments.
;
_shelx_estimated_absorpt_t_max 0.810
_shelx_estimated_absorpt_t_min 0.793
_olex2_refinement_description
;
1. Others
 Fixed Uiso: H20(0.049) H19(0.05) H37(0.055) H22A(0.072) H22B(0.072)
 H22C(0.072) H1(0.059) H39(0.058) H3(0.062) H38(0.064) H31(0.06) H2(0.072)
 H25(0.07) H11(0.071) H17(0.066) H52(0.072) H48(0.075) H29(0.069) H35(0.065)
 H56(0.064) H53(0.065) H32(0.078) H13(0.074) H7(0.074) H16(0.086) H33(0.081)
 H10(0.084) H15(0.093) H61(0.08) H26(0.092) H34(0.081) H28(0.092) H51(0.093)
 H46(0.081) H8(0.09) H14(0.092) H57(0.102) H42(0.089) H9(0.094) H27(0.1)
 H63(0.114) H55(0.081) H44(0.119) H45(0.11) H49(0.102) H50(0.107) H62(0.102)
 H43(0.122) H58(0.124) H66(0.171) H70(0.176) H69(0.204) H67(0.208) H68(0.207)
 H64A(0.261) H64B(0.261) H64C(0.261)
 Fixed X: H20(0.11369) H19(0.068136) H37(0.581303) H22A(0.470002)
 H22B(0.424664) H22C(0.471114) H1(0.517456) H39(0.559506) H3(0.454552)
 H38(0.685284) H31(0.337631) H2(0.593885) H25(0.465045) H11(0.290447)
 H17(0.213667) H52(0.670396) H48(0.498444) H29(0.282936) H35(0.189037)
 H56(0.50465) H53(0.097778) H32(0.234796) H13(0.051067) H7(0.238739)
 H16(0.054751) H33(0.112474) H10(0.308142) H15(-0.102518) H61(0.069073)
 H26(0.501445) H34(0.086531) H28(0.320401) H51(0.834178) H46(0.422404)
 H8(0.253696) H14(-0.107197) H57(-0.044428) H42(0.258007) H9(0.289862)
 H27(0.434514) H63(-0.254367) H55(0.443046) H44(0.105276) H45(0.26397)
 H49(0.662669) H50(0.828045) H62(-0.108027) H43(0.100643) H58(-0.221587) H66(-
 0.026621) H70(0.211017) H69(0.31457) H67(0.084817) H68(0.250361) H64A(-
 0.007393) H64B(0.067699) H64C(-0.042037)
 Fixed Y: H20(0.798138) H19(0.642517) H37(0.906213) H22A(0.69325)
 H22B(0.592311) H22C(0.630554) H1(0.644382) H39(0.854257) H3(0.419829)
 H38(0.917186) H31(0.97328) H2(0.500754) H25(0.924684) H11(0.346393)
 H17(0.497327) H52(0.772312) H48(0.657508) H29(0.691652) H35(0.886413)
 H56(0.966762) H53(0.933836) H32(1.100071) H13(0.46332) H7(0.535494)
 H16(0.441499) H33(1.121477) H10(0.242689) H15(0.392682) H61(0.661819)
 H26(0.897863) H34(1.013314) H28(0.665314) H51(0.76414) H46(0.55725)
 H8(0.430194) H14(0.407984) H57(0.871708) H42(0.780377) H9(0.282804)
 H27(0.766267) H63(0.665389) H55(1.112247) H44(0.537907) H45(0.470807)
 H49(0.65081) H50(0.704785) H62(0.5941) H43(0.691482) H58(0.803265)
 H66(0.872044) H70(0.926009) H69(1.001793) H67(0.943338) H68(1.021221)
 H64A(0.888864) H64B(0.806293) H64C(0.809905)
 Fixed Z: H20(0.588796) H19(0.645247) H37(0.523347) H22A(0.533791)
 H22B(0.522763) H22C(0.609213) H1(0.823449) H39(0.762465) H3(0.682013)
 H38(0.657881) H31(0.643091) H2(0.779891) H25(0.424194) H11(0.64102)
 H17(0.808239) H52(0.920739) H48(1.103319) H29(0.424586) H35(0.429203)
 H56(0.920975) H53(0.808183) H32(0.643618) H13(0.591312) H7(0.479681)
 H16(0.874277) H33(0.536243) H10(0.53335) H15(0.798366) H61(0.845845)
 H26(0.285679) H34(0.431028) H28(0.28605) H51(0.996281) H46(0.960048)
 H8(0.372234) H14(0.657762) H57(0.734131) H42(1.006308) H9(0.39847)
 H27(0.218015) H63(0.787036) H55(0.901688) H44(1.033703) H45(0.993947)
 H49(1.178419) H50(1.125144) H62(0.841752) H43(1.040541) H58(0.732397)
 H66(1.09761) H70(1.265541) H69(1.170848) H67(0.998032) H68(1.039619)
 H64A(1.29388) H64B(1.282938) H64C(1.229464)
;
_olex2_submission_special_instructions 'No special instructions were received'

loop_
_space_group_symop_operation_xyz
'x, y, z'
'-x, -y, -z'

loop_
_atom_site_label
_atom_site_type_symbol
_atom_site_fract_x
_atom_site_fract_y
_atom_site_fract_z
_atom_site_U_iso_or_equiv
_atom_site_adp_type
_atom_site_occupancy
_atom_site_site_symmetry_order
_atom_site_calc_flag
_atom_site_refinement_flags_posn
_atom_site_refinement_flags_adp
_atom_site_refinement_flags_occupancy
_atom_site_disorder_assembly
_atom_site_disorder_group
Y1 Y 0.30626(3) 0.74694(2) 0.73869(2) 0.03977(12) Uani 1 1 d . . . . .
S1 S 0.27504(10) 1.06147(7) 0.83679(7) 0.0752(3) Uani 1 1 d . . . . .
N3 N 0.3175(2) 0.67074(17) 0.58288(15) 0.0374(7) Uani 1 1 d . . . . .
N1 N 0.3788(2) 0.60850(17) 0.75013(16) 0.0437(7) Uani 1 1 d . . . . .
N2 N 0.4399(2) 0.83023(17) 0.67106(17) 0.0418(7) Uani 1 1 d . . . . .
N5 N 0.3717(2) 0.81697(18) 0.86381(17) 0.0460(7) Uani 1 1 d . . . . .
N6 N 0.4675(2) 0.80065(18) 0.91129(17) 0.0482(8) Uani 1 1 d . . . . .
N4 N 0.1442(2) 0.81194(19) 0.79438(17) 0.0467(7) Uani 1 1 d . . . . .
C20 C 0.1680(3) 0.7527(2) 0.59824(19) 0.0412(8) Uani 1 1 d . . . . .
H20 H 0.113690 0.798138 0.588796 0.049 Uiso 1 1 calc R U . . .
C21 C 0.2756(3) 0.7544(2) 0.56920(19) 0.0363(8) Uani 1 1 d . . . . .
C18 C 0.2341(3) 0.6157(2) 0.61896(19) 0.0375(8) Uani 1 1 d . . . . .
C4 C 0.3592(3) 0.5297(2) 0.7014(2) 0.0413(8) Uani 1 1 d . . . . .
C36 C 0.4497(3) 0.8491(2) 0.5875(2) 0.0386(8) Uani 1 1 d . . . . .
C19 C 0.1428(3) 0.6660(2) 0.62933(19) 0.0414(8) Uani 1 1 d . . . . .
H19 H 0.068136 0.642517 0.645247 0.050 Uiso 1 1 calc R U . . .
C5 C 0.2547(3) 0.5208(2) 0.6458(2) 0.0391(8) Uani 1 1 d . . . . .
C23 C 0.3454(3) 0.8314(2) 0.5324(2) 0.0391(8) Uani 1 1 d . . . . .
C59 C 0.3604(3) 0.9069(2) 0.8614(2) 0.0458(9) Uani 1 1 d . . . . .
C12 C 0.1489(3) 0.4864(2) 0.6930(2) 0.0438(9) Uani 1 1 d . . . . .
C37 C 0.5541(3) 0.8875(2) 0.5739(2) 0.0460(9) Uani 1 1 d . . . . .
H37 H 0.581303 0.906213 0.523347 0.055 Uiso 1 1 calc R U . . .
C22 C 0.4307(3) 0.6444(2) 0.5602(2) 0.0479(9) Uani 1 1 d . . . . .
H22A H 0.470002 0.693250 0.533791 0.072 Uiso 1 1 calc R U . . .
H22B H 0.424664 0.592311 0.522763 0.072 Uiso 1 1 calc R U . . .
H22C H 0.471114 0.630554 0.609213 0.072 Uiso 1 1 calc R U . . .
C40 C 0.4597(3) 0.7345(2) 0.9601(2) 0.0453(9) Uani 1 1 d . . . . .
C30 C 0.2750(3) 0.9160(2) 0.5356(2) 0.0392(8) Uani 1 1 d . . . . .
C54 C 0.2634(3) 0.9436(2) 0.8280(2) 0.0510(10) Uani 1 1 d . . . . .
C1 C 0.4822(3) 0.6011(2) 0.7872(2) 0.0488(9) Uani 1 1 d . . . . .
H1 H 0.517456 0.644382 0.823449 0.059 Uiso 1 1 calc R U . . .
C39 C 0.5413(3) 0.8584(2) 0.7067(2) 0.0486(9) Uani 1 1 d . . . . .
H39 H 0.559506 0.854257 0.762465 0.058 Uiso 1 1 calc R U . . .
C47 C 0.5651(3) 0.7187(2) 1.0052(2) 0.0515(10) Uani 1 1 d . . . . .
C3 C 0.4476(3) 0.4760(2) 0.7085(2) 0.0520(10) Uani 1 1 d . . . . .
H3 H 0.454552 0.419829 0.682013 0.062 Uiso 1 1 calc R U . . .
C38 C 0.6121(3) 0.8936(2) 0.6487(2) 0.0530(10) Uani 1 1 d . . . . .
H38 H 0.685284 0.917186 0.657881 0.064 Uiso 1 1 calc R U . . .
C24 C 0.3727(3) 0.8089(2) 0.4409(2) 0.0409(8) Uani 1 1 d . . . . .
C60 C 0.0322(3) 0.7742(3) 0.7918(2) 0.0515(10) Uani 1 1 d . . . . .
C31 C 0.2876(3) 0.9809(2) 0.5998(2) 0.0502(9) Uani 1 1 d . . . . .
H31 H 0.337631 0.973280 0.643091 0.060 Uiso 1 1 calc R U . . .
C6 C 0.2670(3) 0.4538(2) 0.5717(2) 0.0468(9) Uani 1 1 d . . . . .
C2 C 0.5255(3) 0.5212(3) 0.7631(2) 0.0597(11) Uani 1 1 d . . . . .
H2 H 0.593885 0.500754 0.779891 0.072 Uiso 1 1 calc R U . . .
C41 C 0.3567(3) 0.6785(3) 0.9783(2) 0.0522(10) Uani 1 1 d . . . . .
C25 C 0.4367(3) 0.8715(3) 0.3972(2) 0.0584(10) Uani 1 1 d . . . . .
H25 H 0.465045 0.924684 0.424194 0.070 Uiso 1 1 calc R U . . .
C11 C 0.2848(3) 0.3642(2) 0.5867(2) 0.0588(11) Uani 1 1 d . . . . .
H11 H 0.290447 0.346393 0.641020 0.071 Uiso 1 1 calc R U . . .
C17 C 0.1494(3) 0.4793(2) 0.7774(2) 0.0551(10) Uani 1 1 d . . . . .
H17 H 0.213667 0.497327 0.808239 0.066 Uiso 1 1 calc R U . . .
C52 C 0.6680(3) 0.7486(2) 0.9730(2) 0.0601(11) Uani 1 1 d . . . . .
H52 H 0.670396 0.772312 0.920739 0.072 Uiso 1 1 calc R U . . .
C48 C 0.5656(4) 0.6804(2) 1.0817(2) 0.0627(11) Uani 1 1 d . . . . .
H48 H 0.498444 0.657508 1.103319 0.075 Uiso 1 1 calc R U . . .
C29 C 0.3288(3) 0.7333(2) 0.3974(2) 0.0574(10) Uani 1 1 d . . . . .
H29 H 0.282936 0.691652 0.424586 0.069 Uiso 1 1 calc R U . . .
C35 C 0.1991(3) 0.9293(2) 0.4727(2) 0.0543(10) Uani 1 1 d . . . . .
H35 H 0.189037 0.886413 0.429203 0.065 Uiso 1 1 calc R U . . .
C56 C 0.4373(3) 0.9772(2) 0.8948(2) 0.0537(10) Uani 1 1 d . . . . .
H56 H 0.504650 0.966762 0.920975 0.064 Uiso 1 1 calc R U . . .
C53 C 0.1601(3) 0.8993(3) 0.8097(2) 0.0545(10) Uani 1 1 d . . . . .
H53 H 0.097778 0.933836 0.808183 0.065 Uiso 1 1 calc R U . . .
C32 C 0.2261(3) 1.0571(3) 0.6001(3) 0.0647(11) Uani 1 1 d . . . . .
H32 H 0.234796 1.100071 0.643618 0.078 Uiso 1 1 calc R U . . .
C13 C 0.0524(3) 0.4590(3) 0.6486(2) 0.0619(11) Uani 1 1 d . . . . .
H13 H 0.051067 0.463320 0.591312 0.074 Uiso 1 1 calc R U . . .
C7 C 0.2537(3) 0.4766(2) 0.4911(2) 0.0615(11) Uani 1 1 d . . . . .
H7 H 0.238739 0.535494 0.479681 0.074 Uiso 1 1 calc R U . . .
C16 C 0.0543(4) 0.4453(3) 0.8170(3) 0.0719(13) Uani 1 1 d . . . . .
H16 H 0.054751 0.441499 0.874277 0.086 Uiso 1 1 calc R U . . .
C33 C 0.1523(3) 1.0696(3) 0.5364(3) 0.0673(12) Uani 1 1 d . . . . .
H33 H 0.112474 1.121477 0.536243 0.081 Uiso 1 1 calc R U . . .
C10 C 0.2942(3) 0.3018(3) 0.5222(3) 0.0696(12) Uani 1 1 d . . . . .
H10 H 0.308142 0.242689 0.533350 0.084 Uiso 1 1 calc R U . . .
C15 C -0.0399(4) 0.4172(3) 0.7718(3) 0.0776(13) Uani 1 1 d . . . . .
H15 H -0.102518 0.392682 0.798366 0.093 Uiso 1 1 calc R U . . .
C61 C 0.0107(3) 0.6914(3) 0.8227(2) 0.0663(11) Uani 1 1 d . . . . .
H61 H 0.069073 0.661819 0.845845 0.080 Uiso 1 1 calc R U . . .
C26 C 0.4584(4) 0.8555(3) 0.3141(3) 0.0769(13) Uani 1 1 d . . . . .
H26 H 0.501445 0.897863 0.285679 0.092 Uiso 1 1 calc R U . . .
C34 C 0.1377(3) 1.0057(3) 0.4735(3) 0.0676(12) Uani 1 1 d . . . . .
H34 H 0.086531 1.013314 0.431028 0.081 Uiso 1 1 calc R U . . .
C28 C 0.3509(4) 0.7172(3) 0.3140(3) 0.0764(13) Uani 1 1 d . . . . .
H28 H 0.320401 0.665314 0.286050 0.092 Uiso 1 1 calc R U . . .
C51 C 0.7660(4) 0.7434(3) 1.0178(3) 0.0771(13) Uani 1 1 d . . . . .
H51 H 0.834178 0.764140 0.996281 0.093 Uiso 1 1 calc R U . . .
C46 C 0.3577(4) 0.5851(3) 0.9757(2) 0.0677(12) Uani 1 1 d . . . . .
H46 H 0.422404 0.557250 0.960048 0.081 Uiso 1 1 calc R U . . .
C8 C 0.2622(4) 0.4133(3) 0.4266(3) 0.0748(13) Uani 1 1 d . . . . .
H8 H 0.253696 0.430194 0.372234 0.090 Uiso 1 1 calc R U . . .
C14 C -0.0423(3) 0.4252(3) 0.6882(3) 0.0765(13) Uani 1 1 d . . . . .
H14 H -0.107197 0.407984 0.657762 0.092 Uiso 1 1 calc R U . . .
C57 C -0.0567(4) 0.8157(3) 0.7568(3) 0.0854(14) Uani 1 1 d . . . . .
H57 H -0.044428 0.871708 0.734131 0.102 Uiso 1 1 calc R U . . .
C42 C 0.2600(4) 0.7179(3) 1.0033(2) 0.0741(13) Uani 1 1 d . . . . .
H42 H 0.258007 0.780377 1.006308 0.089 Uiso 1 1 calc R U . . .
C9 C 0.2833(4) 0.3253(3) 0.4419(3) 0.0786(13) Uani 1 1 d . . . . .
H9 H 0.289862 0.282804 0.398470 0.094 Uiso 1 1 calc R U . . .
C27 C 0.4172(4) 0.7777(3) 0.2733(3) 0.0831(14) Uani 1 1 d . . . . .
H27 H 0.434514 0.766267 0.218015 0.100 Uiso 1 1 calc R U . . .
C63 C -0.1823(4) 0.6926(4) 0.7876(3) 0.0952(17) Uani 1 1 d . . . . .
H63 H -0.254367 0.665389 0.787036 0.114 Uiso 1 1 calc R U . . .
C55 C 0.4014(3) 1.0599(3) 0.8842(2) 0.0673(12) Uani 1 1 d . . . . .
H55 H 0.443046 1.112247 0.901688 0.081 Uiso 1 1 calc R U . . .
C44 C 0.1686(5) 0.5733(4) 1.0200(3) 0.0993(17) Uani 1 1 d . . . . .
H44 H 0.105276 0.537907 1.033703 0.119 Uiso 1 1 calc R U . . .
C45 C 0.2629(5) 0.5333(3) 0.9963(3) 0.0914(16) Uani 1 1 d . . . . .
H45 H 0.263970 0.470807 0.993947 0.110 Uiso 1 1 calc R U . . .
C49 C 0.6638(5) 0.6756(3) 1.1266(3) 0.0852(15) Uani 1 1 d . . . . .
H49 H 0.662669 0.650810 1.178419 0.102 Uiso 1 1 calc R U . . .
C50 C 0.7621(5) 0.7074(3) 1.0945(3) 0.0892(16) Uani 1 1 d . . . . .
H50 H 0.828045 0.704785 1.125144 0.107 Uiso 1 1 calc R U . . .
C62 C -0.0955(4) 0.6508(3) 0.8205(3) 0.0853(14) Uani 1 1 d . . . . .
H62 H -0.108027 0.594100 0.841752 0.102 Uiso 1 1 calc R U . . .
C43 C 0.1656(4) 0.6646(4) 1.0240(3) 0.1018(18) Uani 1 1 d . . . . .
H43 H 0.100643 0.691482 1.040541 0.122 Uiso 1 1 calc R U . . .
C58 C -0.1626(4) 0.7745(4) 0.7556(3) 0.1035(18) Uani 1 1 d . . . . .
H58 H -0.221587 0.803265 0.732397 0.124 Uiso 1 1 calc R U . . .
C65 C 0.0842(6) 0.8916(5) 1.1907(5) 0.132(2) Uani 1 1 d . U . . .
C66 C 0.0441(6) 0.8977(5) 1.1123(5) 0.142(2) Uani 1 1 d . U . . .
H66 H -0.026621 0.872044 1.097610 0.171 Uiso 1 1 calc R U . . .
C70 C 0.1831(6) 0.9301(5) 1.2120(5) 0.147(2) Uani 1 1 d . U . . .
H70 H 0.211017 0.926009 1.265541 0.176 Uiso 1 1 calc R U . . .
C69 C 0.2444(7) 0.9761(6) 1.1548(5) 0.170(3) Uani 1 1 d . U . . .
H69 H 0.314570 1.001793 1.170848 0.204 Uiso 1 1 calc R U . . .
C67 C 0.1097(7) 0.9431(6) 1.0528(5) 0.173(3) Uani 1 1 d . U . . .
H67 H 0.084817 0.943338 0.998032 0.208 Uiso 1 1 calc R U . . .
C68 C 0.2088(7) 0.9863(6) 1.0760(6) 0.172(3) Uani 1 1 d . U . . .
H68 H 0.250361 1.021221 1.039619 0.207 Uiso 1 1 calc R U . . .
C64 C 0.0201(6) 0.8451(5) 1.2548(4) 0.174(3) Uani 1 1 d . U . . .
H64A H -0.007393 0.888864 1.293880 0.261 Uiso 1 1 calc R U . . .
H64B H 0.067699 0.806293 1.282938 0.261 Uiso 1 1 calc R U . . .
H64C H -0.042037 0.809905 1.229464 0.261 Uiso 1 1 calc R U . . .

loop_
_atom_site_aniso_label
_atom_site_aniso_U_11
_atom_site_aniso_U_22
_atom_site_aniso_U_33
_atom_site_aniso_U_23
_atom_site_aniso_U_13
_atom_site_aniso_U_12
Y1 0.0446(2) 0.0348(2) 0.0398(2) 0.00189(14) 0.00337(16) -0.00008(15)
S1 0.1009(9) 0.0404(6) 0.0845(8) -0.0013(6) 0.0016(7) 0.0103(6)
N3 0.0390(17) 0.0328(16) 0.0403(16) 0.0016(13) 0.0070(13) 0.0006(13)
N1 0.0492(19) 0.0399(18) 0.0416(17) -0.0002(14) 0.0024(15) 0.0007(14)
N2 0.0417(18) 0.0396(17) 0.0429(18) 0.0010(14) -0.0032(14) -0.0072(14)
N5 0.0520(19) 0.0401(18) 0.0455(18) 0.0017(14) -0.0043(15) 0.0011(15)
N6 0.059(2) 0.0423(18) 0.0422(18) -0.0010(15) -0.0045(16) -0.0029(15)
N4 0.049(2) 0.0438(19) 0.0469(18) -0.0025(14) -0.0015(15) 0.0043(15)
C20 0.043(2) 0.035(2) 0.046(2) 0.0053(16) -0.0004(17) 0.0034(16)
C21 0.039(2) 0.0333(19) 0.037(2) 0.0013(15) -0.0022(16) -0.0005(16)
C18 0.041(2) 0.0345(19) 0.036(2) 0.0024(15) 0.0025(16) -0.0059(17)
C4 0.049(2) 0.032(2) 0.044(2) 0.0060(16) 0.0046(18) 0.0020(17)
C36 0.045(2) 0.0280(18) 0.042(2) 0.0027(15) 0.0051(17) 0.0007(16)
C19 0.037(2) 0.044(2) 0.042(2) 0.0024(17) 0.0012(17) -0.0059(17)
C5 0.042(2) 0.0316(19) 0.043(2) 0.0033(16) 0.0078(17) -0.0029(16)
C23 0.046(2) 0.0330(19) 0.038(2) 0.0034(15) 0.0036(17) -0.0007(16)
C59 0.061(3) 0.040(2) 0.036(2) -0.0016(17) 0.0044(18) -0.0016(19)
C12 0.048(2) 0.033(2) 0.051(2) 0.0057(17) 0.0071(19) 0.0008(17)
C37 0.047(2) 0.038(2) 0.053(2) 0.0103(17) 0.0061(19) -0.0015(17)
C22 0.050(2) 0.043(2) 0.051(2) 0.0031(17) 0.0124(19) 0.0031(18)
C40 0.063(3) 0.038(2) 0.035(2) -0.0062(17) 0.0051(19) 0.0051(19)
C30 0.041(2) 0.035(2) 0.042(2) 0.0067(17) 0.0087(17) 0.0005(16)
C54 0.065(3) 0.039(2) 0.049(2) -0.0035(18) 0.003(2) 0.004(2)
C1 0.050(2) 0.049(2) 0.047(2) -0.0006(18) -0.0053(19) 0.0025(19)
C39 0.053(2) 0.046(2) 0.046(2) 0.0012(18) -0.007(2) -0.0022(19)
C47 0.067(3) 0.041(2) 0.046(2) -0.0055(18) -0.001(2) 0.010(2)
C3 0.054(2) 0.040(2) 0.062(3) -0.0009(19) 0.003(2) 0.004(2)
C38 0.041(2) 0.050(2) 0.067(3) 0.011(2) 0.001(2) -0.0068(18)
C24 0.049(2) 0.036(2) 0.039(2) 0.0049(16) 0.0041(17) 0.0040(17)
C60 0.050(3) 0.055(3) 0.049(2) -0.011(2) -0.001(2) 0.011(2)
C31 0.058(2) 0.040(2) 0.053(2) 0.0027(19) 0.0091(19) 0.0043(19)
C6 0.052(2) 0.037(2) 0.051(2) -0.0016(18) 0.0080(19) -0.0077(17)
C2 0.052(3) 0.054(3) 0.075(3) 0.012(2) -0.003(2) 0.014(2)
C41 0.062(3) 0.057(3) 0.038(2) 0.0024(18) 0.0081(19) 0.004(2)
C25 0.069(3) 0.055(3) 0.051(3) 0.002(2) 0.011(2) -0.002(2)
C11 0.075(3) 0.038(2) 0.063(3) 0.001(2) 0.010(2) 0.001(2)
C17 0.052(2) 0.061(3) 0.054(3) 0.014(2) 0.008(2) 0.005(2)
C52 0.065(3) 0.057(3) 0.057(3) -0.002(2) -0.004(2) 0.005(2)
C48 0.084(3) 0.056(3) 0.048(3) 0.000(2) 0.002(2) 0.014(2)
C29 0.077(3) 0.045(2) 0.049(3) 0.0027(19) 0.002(2) -0.006(2)
C35 0.058(3) 0.054(2) 0.052(2) 0.0023(19) -0.002(2) 0.008(2)
C56 0.069(3) 0.049(2) 0.042(2) -0.0035(19) 0.002(2) -0.004(2)
C53 0.064(3) 0.051(3) 0.049(2) -0.0029(19) 0.003(2) 0.014(2)
C32 0.075(3) 0.049(3) 0.070(3) -0.005(2) 0.018(3) 0.007(2)
C13 0.062(3) 0.067(3) 0.055(3) 0.010(2) 0.001(2) -0.017(2)
C7 0.085(3) 0.042(2) 0.056(3) -0.005(2) 0.001(2) -0.001(2)
C16 0.061(3) 0.091(3) 0.066(3) 0.029(3) 0.018(3) 0.008(3)
C33 0.059(3) 0.053(3) 0.092(4) 0.011(3) 0.010(3) 0.013(2)
C10 0.077(3) 0.040(2) 0.090(4) -0.014(2) 0.007(3) 0.000(2)
C15 0.062(3) 0.086(3) 0.086(4) 0.029(3) 0.017(3) -0.010(3)
C61 0.052(3) 0.072(3) 0.075(3) 0.004(2) 0.002(2) 0.003(2)
C26 0.087(3) 0.080(3) 0.062(3) 0.007(3) 0.020(3) -0.009(3)
C34 0.057(3) 0.067(3) 0.080(3) 0.015(3) -0.005(2) 0.009(2)
C28 0.114(4) 0.063(3) 0.051(3) -0.012(2) 0.003(3) 0.000(3)
C51 0.071(3) 0.062(3) 0.098(4) 0.002(3) -0.015(3) 0.005(2)
C46 0.082(3) 0.059(3) 0.061(3) 0.000(2) 0.015(2) -0.009(2)
C8 0.097(4) 0.069(3) 0.056(3) -0.010(2) -0.002(2) -0.004(3)
C14 0.057(3) 0.088(3) 0.082(4) 0.013(3) -0.001(3) -0.020(2)
C57 0.066(3) 0.084(3) 0.107(4) 0.001(3) -0.023(3) 0.017(3)
C42 0.076(3) 0.079(3) 0.070(3) 0.018(2) 0.022(3) 0.012(3)
C9 0.091(3) 0.062(3) 0.080(4) -0.032(3) 0.010(3) 0.001(3)
C27 0.112(4) 0.089(4) 0.048(3) -0.004(3) 0.028(3) 0.010(3)
C63 0.058(3) 0.116(5) 0.107(4) -0.038(4) 0.012(3) -0.001(3)
C55 0.087(3) 0.046(3) 0.067(3) -0.011(2) 0.007(2) -0.010(2)
C44 0.093(4) 0.121(5) 0.081(4) 0.007(4) 0.029(3) -0.028(4)
C45 0.123(5) 0.068(3) 0.079(3) -0.006(3) 0.030(3) -0.030(3)
C49 0.124(5) 0.071(3) 0.063(3) 0.007(2) -0.022(3) 0.022(3)
C50 0.102(4) 0.063(3) 0.101(5) -0.006(3) -0.042(4) 0.015(3)
C62 0.072(4) 0.085(4) 0.097(4) -0.005(3) 0.013(3) -0.012(3)
C43 0.079(4) 0.132(5) 0.098(4) 0.026(4) 0.040(3) 0.010(4)
C58 0.062(4) 0.112(5) 0.136(5) -0.024(4) -0.035(3) 0.022(3)
C65 0.118(5) 0.137(5) 0.140(5) -0.021(4) -0.005(4) 0.023(4)
C66 0.115(5) 0.176(5) 0.135(6) -0.018(5) -0.029(4) 0.033(4)
C70 0.108(5) 0.173(6) 0.153(6) -0.035(4) -0.007(4) -0.011(4)
C69 0.146(6) 0.197(6) 0.161(6) -0.035(6) 0.005(5) -0.017(5)
C67 0.151(6) 0.219(7) 0.152(6) -0.013(5) -0.010(5) 0.048(5)
C68 0.155(6) 0.202(6) 0.158(6) -0.010(6) 0.012(6) 0.007(5)
C64 0.192(7) 0.150(6) 0.179(7) 0.006(5) 0.039(6) -0.004(5)

loop_
_atom_type_symbol
_atom_type_description
_atom_type_scat_dispersion_real
_atom_type_scat_dispersion_imag
_atom_type_scat_source
C C 0.0033 0.0016 'International Tables Vol C Tables 4.2.6.8 and 6.1.1.4'
H H 0.0000 0.0000 'International Tables Vol C Tables 4.2.6.8 and 6.1.1.4'
N N 0.0061 0.0033 'International Tables Vol C Tables 4.2.6.8 and 6.1.1.4'
S S 0.1246 0.1234 'International Tables Vol C Tables 4.2.6.8 and 6.1.1.4'
Y Y -2.7962 3.5667 'International Tables Vol C Tables 4.2.6.8 and 6.1.1.4'

loop_
_geom_angle_atom_site_label_1
_geom_angle_atom_site_label_2
_geom_angle_atom_site_label_3
_geom_angle
_geom_angle_site_symmetry_1
_geom_angle_site_symmetry_3
_geom_angle_publ_flag
N3 Y1 C20 47.63(10) . . ?
N3 Y1 C21 29.42(9) . . ?
N3 Y1 C18 29.49(8) . . ?
N3 Y1 C19 47.47(10) . . ?
N1 Y1 N3 72.70(9) . . ?
N1 Y1 N5 99.58(11) . . ?
N1 Y1 N4 132.84(10) . . ?
N1 Y1 C20 112.12(10) . . ?
N1 Y1 C21 102.11(9) . . ?
N1 Y1 C18 64.30(11) . . ?
N1 Y1 C19 88.66(12) . . ?
N2 Y1 N3 73.29(10) . . ?
N2 Y1 N1 104.86(12) . . ?
N2 Y1 N5 89.03(12) . . ?
N2 Y1 N4 121.85(12) . . ?
N2 Y1 C20 88.13(12) . . ?
N2 Y1 C21 64.07(10) . . ?
N2 Y1 C18 102.78(11) . . ?
N2 Y1 C19 111.86(12) . . ?
N5 Y1 N3 157.58(9) . . ?
N5 Y1 N4 76.62(11) . . ?
N5 Y1 C20 147.82(10) . . ?
N5 Y1 C21 148.93(10) . . ?
N5 Y1 C18 161.84(9) . . ?
N5 Y1 C19 154.91(10) . . ?
N4 Y1 N3 124.31(9) . . ?
N4 Y1 C20 77.80(12) . . ?
N4 Y1 C21 103.61(10) . . ?
N4 Y1 C18 107.58(11) . . ?
N4 Y1 C19 80.42(12) . . ?
C20 Y1 C19 29.42(9) . . ?
C21 Y1 C20 28.54(9) . . ?
C21 Y1 C18 48.49(10) . . ?
C21 Y1 C19 47.82(10) . . ?
C18 Y1 C20 47.92(10) . . ?
C18 Y1 C19 28.33(9) . . ?
C55 S1 C54 91.16(19) . . ?
C21 N3 Y1 77.08(17) . . ?
C21 N3 C18 109.1(3) . . ?
C21 N3 C22 124.9(3) . . ?
C18 N3 Y1 77.54(17) . . ?
C18 N3 C22 126.0(3) . . ?
C22 N3 Y1 113.71(19) . . ?
C4 N1 Y1 129.8(2) . . ?
C1 N1 Y1 120.6(2) . . ?
C1 N1 C4 105.4(3) . . ?
C36 N2 Y1 130.9(2) . . ?
C39 N2 Y1 122.7(2) . . ?
C39 N2 C36 105.4(3) . . ?
N6 N5 Y1 129.3(2) . . ?
C59 N5 Y1 109.2(2) . . ?
C59 N5 N6 109.7(3) . . ?
C40 N6 N5 117.4(3) . . ?
C60 N4 Y1 127.5(2) . . ?
C53 N4 Y1 112.3(2) . . ?
C53 N4 C60 118.0(3) . . ?
Y1 C20 H20 125.6 . . ?
C21 C20 Y1 74.4(2) . . ?
C21 C20 H20 125.6 . . ?
C21 C20 C19 107.7(3) . . ?
C19 C20 Y1 75.33(18) . . ?
C19 C20 H20 125.6 . . ?
N3 C21 Y1 73.49(16) . . ?
N3 C21 C23 122.9(3) . . ?
C20 C21 Y1 77.09(19) . . ?
C20 C21 N3 107.5(3) . . ?
C20 C21 C23 129.5(3) . . ?
C23 C21 Y1 112.85(19) . . ?
N3 C18 Y1 72.98(17) . . ?
N3 C18 C5 122.5(3) . . ?
C19 C18 Y1 76.7(2) . . ?
C19 C18 N3 107.0(3) . . ?
C19 C18 C5 130.4(3) . . ?
C5 C18 Y1 111.9(2) . . ?
N1 C4 C5 118.2(3) . . ?
C3 C4 N1 109.8(3) . . ?
C3 C4 C5 131.7(3) . . ?
N2 C36 C23 117.5(3) . . ?
C37 C36 N2 109.4(3) . . ?
C37 C36 C23 132.9(3) . . ?
Y1 C19 H19 125.2 . . ?
C20 C19 Y1 75.25(19) . . ?
C20 C19 H19 125.2 . . ?
C18 C19 Y1 74.9(2) . . ?
C18 C19 C20 108.7(3) . . ?
C18 C19 H19 125.2 . . ?
C18 C5 C12 107.3(3) . . ?
C18 C5 C6 112.4(3) . . ?
C4 C5 C18 106.4(3) . . ?
C4 C5 C12 112.2(3) . . ?
C4 C5 C6 112.3(3) . . ?
C6 C5 C12 106.2(3) . . ?
C21 C23 C36 106.9(3) . . ?
C21 C23 C30 107.9(3) . . ?
C21 C23 C24 111.1(3) . . ?
C36 C23 C30 109.6(3) . . ?
C36 C23 C24 113.3(3) . . ?
C24 C23 C30 108.0(3) . . ?
N5 C59 C54 122.5(3) . . ?
N5 C59 C56 126.8(3) . . ?
C54 C59 C56 110.7(3) . . ?
C17 C12 C5 121.9(3) . . ?
C17 C12 C13 118.8(3) . . ?
C13 C12 C5 119.3(3) . . ?
C36 C37 H37 126.1 . . ?
C36 C37 C38 107.8(3) . . ?
C38 C37 H37 126.1 . . ?
N3 C22 H22A 109.5 . . ?
N3 C22 H22B 109.5 . . ?
N3 C22 H22C 109.5 . . ?
H22A C22 H22B 109.5 . . ?
H22A C22 H22C 109.5 . . ?
H22B C22 H22C 109.5 . . ?
N6 C40 C47 114.4(3) . . ?
N6 C40 C41 126.7(3) . . ?
C41 C40 C47 118.7(3) . . ?
C31 C30 C23 121.6(3) . . ?
C35 C30 C23 120.3(3) . . ?
C35 C30 C31 118.1(3) . . ?
C59 C54 S1 110.6(3) . . ?
C53 C54 S1 119.8(3) . . ?
C53 C54 C59 127.7(3) . . ?
N1 C1 H1 124.8 . . ?
C2 C1 N1 110.5(3) . . ?
C2 C1 H1 124.8 . . ?
N2 C39 H39 124.7 . . ?
C38 C39 N2 110.5(3) . . ?
C38 C39 H39 124.7 . . ?
C52 C47 C40 119.7(3) . . ?
C48 C47 C40 122.3(4) . . ?
C48 C47 C52 117.8(4) . . ?
C4 C3 H3 126.4 . . ?
C4 C3 C2 107.3(3) . . ?
C2 C3 H3 126.4 . . ?
C37 C38 H38 126.5 . . ?
C39 C38 C37 106.9(3) . . ?
C39 C38 H38 126.5 . . ?
C25 C24 C23 119.1(3) . . ?
C29 C24 C23 123.3(3) . . ?
C29 C24 C25 117.3(3) . . ?
C61 C60 N4 118.6(4) . . ?
C61 C60 C57 117.7(4) . . ?
C57 C60 N4 123.6(4) . . ?
C30 C31 H31 119.8 . . ?
C30 C31 C32 120.4(4) . . ?
C32 C31 H31 119.8 . . ?
C11 C6 C5 118.8(3) . . ?
C7 C6 C5 123.0(3) . . ?
C7 C6 C11 118.0(3) . . ?
C1 C2 C3 107.0(3) . . ?
C1 C2 H2 126.5 . . ?
C3 C2 H2 126.5 . . ?
C46 C41 C40 120.5(4) . . ?
C42 C41 C40 120.9(4) . . ?
C42 C41 C46 118.5(4) . . ?
C24 C25 H25 119.7 . . ?
C26 C25 C24 120.7(4) . . ?
C26 C25 H25 119.7 . . ?
C6 C11 H11 119.7 . . ?
C10 C11 C6 120.6(4) . . ?
C10 C11 H11 119.7 . . ?
C12 C17 H17 119.9 . . ?
C12 C17 C16 120.2(4) . . ?
C16 C17 H17 119.9 . . ?
C47 C52 H52 119.6 . . ?
C51 C52 C47 120.8(4) . . ?
C51 C52 H52 119.6 . . ?
C47 C48 H48 119.4 . . ?
C49 C48 C47 121.2(4) . . ?
C49 C48 H48 119.4 . . ?
C24 C29 H29 119.1 . . ?
C24 C29 C28 121.8(4) . . ?
C28 C29 H29 119.1 . . ?
C30 C35 H35 119.5 . . ?
C30 C35 C34 121.1(4) . . ?
C34 C35 H35 119.5 . . ?
C59 C56 H56 123.6 . . ?
C55 C56 C59 112.7(4) . . ?
C55 C56 H56 123.6 . . ?
N4 C53 C54 124.6(4) . . ?
N4 C53 H53 117.7 . . ?
C54 C53 H53 117.7 . . ?
C31 C32 H32 119.7 . . ?
C33 C32 C31 120.5(4) . . ?
C33 C32 H32 119.7 . . ?
C12 C13 H13 119.5 . . ?
C12 C13 C14 120.9(4) . . ?
C14 C13 H13 119.5 . . ?
C6 C7 H7 119.6 . . ?
C6 C7 C8 120.9(4) . . ?
C8 C7 H7 119.6 . . ?
C17 C16 H16 119.9 . . ?
C15 C16 C17 120.2(4) . . ?
C15 C16 H16 119.9 . . ?
C32 C33 H33 120.1 . . ?
C34 C33 C32 119.7(4) . . ?
C34 C33 H33 120.1 . . ?
C11 C10 H10 119.5 . . ?
C9 C10 C11 121.1(4) . . ?
C9 C10 H10 119.5 . . ?
C16 C15 H15 119.9 . . ?
C14 C15 C16 120.2(4) . . ?
C14 C15 H15 119.9 . . ?
C60 C61 H61 119.4 . . ?
C60 C61 C62 121.2(4) . . ?
C62 C61 H61 119.4 . . ?
C25 C26 H26 119.8 . . ?
C27 C26 C25 120.5(4) . . ?
C27 C26 H26 119.8 . . ?
C35 C34 H34 119.9 . . ?
C33 C34 C35 120.2(4) . . ?
C33 C34 H34 119.9 . . ?
C29 C28 H28 120.1 . . ?
C27 C28 C29 119.8(4) . . ?
C27 C28 H28 120.1 . . ?
C52 C51 H51 120.3 . . ?
C50 C51 C52 119.3(5) . . ?
C50 C51 H51 120.3 . . ?
C41 C46 H46 119.9 . . ?
C45 C46 C41 120.3(4) . . ?
C45 C46 H46 119.9 . . ?
C7 C8 H8 119.7 . . ?
C9 C8 C7 120.7(4) . . ?
C9 C8 H8 119.7 . . ?
C13 C14 H14 120.2 . . ?
C15 C14 C13 119.7(4) . . ?
C15 C14 H14 120.2 . . ?
C60 C57 H57 119.8 . . ?
C58 C57 C60 120.4(5) . . ?
C58 C57 H57 119.8 . . ?
C41 C42 H42 119.8 . . ?
C41 C42 C43 120.4(5) . . ?
C43 C42 H42 119.8 . . ?
C10 C9 C8 118.6(4) . . ?
C10 C9 H9 120.7 . . ?
C8 C9 H9 120.7 . . ?
C26 C27 H27 120.1 . . ?
C28 C27 C26 119.8(4) . . ?
C28 C27 H27 120.1 . . ?
C62 C63 H63 120.4 . . ?
C58 C63 H63 120.4 . . ?
C58 C63 C62 119.1(5) . . ?
S1 C55 H55 122.6 . . ?
C56 C55 S1 114.8(3) . . ?
C56 C55 H55 122.6 . . ?
C45 C44 H44 119.7 . . ?
C45 C44 C43 120.6(5) . . ?
C43 C44 H44 119.7 . . ?
C46 C45 H45 119.8 . . ?
C44 C45 C46 120.4(5) . . ?
C44 C45 H45 119.8 . . ?
C48 C49 H49 120.2 . . ?
C50 C49 C48 119.5(5) . . ?
C50 C49 H49 120.2 . . ?
C51 C50 H50 119.4 . . ?
C49 C50 C51 121.3(5) . . ?
C49 C50 H50 119.4 . . ?
C61 C62 H62 119.7 . . ?
C63 C62 C61 120.7(5) . . ?
C63 C62 H62 119.7 . . ?
C42 C43 H43 120.0 . . ?
C44 C43 C42 119.9(5) . . ?
C44 C43 H43 120.0 . . ?
C57 C58 H58 119.6 . . ?
C63 C58 C57 120.9(5) . . ?
C63 C58 H58 119.6 . . ?
C66 C65 C64 122.5(8) . . ?
C70 C65 C66 119.8(8) . . ?
C70 C65 C64 117.7(8) . . ?
C65 C66 H66 119.9 . . ?
C65 C66 C67 120.2(8) . . ?
C67 C66 H66 119.9 . . ?
C65 C70 H70 120.2 . . ?
C65 C70 C69 119.6(9) . . ?
C69 C70 H70 120.2 . . ?
C70 C69 H69 118.1 . . ?
C68 C69 C70 123.7(9) . . ?
C68 C69 H69 118.1 . . ?
C66 C67 H67 120.2 . . ?
C68 C67 C66 119.7(9) . . ?
C68 C67 H67 120.2 . . ?
C69 C68 H68 121.6 . . ?
C67 C68 C69 116.8(10) . . ?
C67 C68 H68 121.6 . . ?
C65 C64 H64A 109.5 . . ?
C65 C64 H64B 109.5 . . ?
C65 C64 H64C 109.5 . . ?
H64A C64 H64B 109.5 . . ?
H64A C64 H64C 109.5 . . ?
H64B C64 H64C 109.5 . . ?

loop_
_geom_bond_atom_site_label_1
_geom_bond_atom_site_label_2
_geom_bond_distance
_geom_bond_site_symmetry_2
_geom_bond_publ_flag
Y1 N3 2.721(4) . ?
Y1 N1 2.295(3) . ?
Y1 N2 2.281(3) . ?
Y1 N5 2.338(3) . ?
Y1 N4 2.382(3) . ?
Y1 C20 2.800(4) . ?
Y1 C21 2.767(4) . ?
Y1 C18 2.779(4) . ?
Y1 C19 2.801(4) . ?
S1 C54 1.750(4) . ?
S1 C55 1.688(5) . ?
N3 C21 1.394(4) . ?
N3 C18 1.401(4) . ?
N3 C22 1.475(4) . ?
N1 C4 1.389(4) . ?
N1 C1 1.379(4) . ?
N2 C36 1.396(4) . ?
N2 C39 1.371(4) . ?
N5 N6 1.411(4) . ?
N5 C59 1.354(4) . ?
N6 C40 1.288(4) . ?
N4 C60 1.420(4) . ?
N4 C53 1.314(4) . ?
C20 H20 0.9800 . ?
C20 C21 1.372(4) . ?
C20 C19 1.422(4) . ?
C21 C23 1.523(4) . ?
C18 C19 1.366(4) . ?
C18 C5 1.527(4) . ?
C4 C5 1.526(5) . ?
C4 C3 1.369(4) . ?
C36 C23 1.527(4) . ?
C36 C37 1.365(4) . ?
C19 H19 0.9800 . ?
C5 C12 1.556(4) . ?
C5 C6 1.537(5) . ?
C23 C30 1.553(4) . ?
C23 C24 1.542(5) . ?
C59 C54 1.422(5) . ?
C59 C56 1.434(5) . ?
C12 C17 1.372(5) . ?
C12 C13 1.383(5) . ?
C37 H37 0.9300 . ?
C37 C38 1.385(5) . ?
C22 H22A 0.9600 . ?
C22 H22B 0.9600 . ?
C22 H22C 0.9600 . ?
C40 C47 1.484(5) . ?
C40 C41 1.484(5) . ?
C30 C31 1.386(5) . ?
C30 C35 1.384(4) . ?
C54 C53 1.386(5) . ?
C1 H1 0.9300 . ?
C1 C2 1.366(5) . ?
C39 H39 0.9300 . ?
C39 C38 1.369(4) . ?
C47 C52 1.396(5) . ?
C47 C48 1.384(5) . ?
C3 H3 0.9300 . ?
C3 C2 1.397(5) . ?
C38 H38 0.9300 . ?
C24 C25 1.391(4) . ?
C24 C29 1.374(5) . ?
C60 C61 1.361(5) . ?
C60 C57 1.387(5) . ?
C31 H31 0.9300 . ?
C31 C32 1.387(5) . ?
C6 C11 1.395(5) . ?
C6 C7 1.370(5) . ?
C2 H2 0.9300 . ?
C41 C46 1.388(5) . ?
C41 C42 1.382(5) . ?
C25 H25 0.9300 . ?
C25 C26 1.384(5) . ?
C11 H11 0.9300 . ?
C11 C10 1.374(5) . ?
C17 H17 0.9300 . ?
C17 C16 1.390(5) . ?
C52 H52 0.9300 . ?
C52 C51 1.379(5) . ?
C48 H48 0.9300 . ?
C48 C49 1.381(6) . ?
C29 H29 0.9300 . ?
C29 C28 1.389(5) . ?
C35 H35 0.9300 . ?
C35 C34 1.388(5) . ?
C56 H56 0.9300 . ?
C56 C55 1.343(5) . ?
C53 H53 0.9300 . ?
C32 H32 0.9300 . ?
C32 C33 1.373(5) . ?
C13 H13 0.9300 . ?
C13 C14 1.386(5) . ?
C7 H7 0.9300 . ?
C7 C8 1.382(5) . ?
C16 H16 0.9300 . ?
C16 C15 1.369(5) . ?
C33 H33 0.9300 . ?
C33 C34 1.362(5) . ?
C10 H10 0.9300 . ?
C10 C9 1.364(6) . ?
C15 H15 0.9300 . ?
C15 C14 1.362(6) . ?
C61 H61 0.9300 . ?
C61 C62 1.372(5) . ?
C26 H26 0.9300 . ?
C26 C27 1.368(6) . ?
C34 H34 0.9300 . ?
C28 H28 0.9300 . ?
C28 C27 1.360(5) . ?
C51 H51 0.9300 . ?
C51 C50 1.372(6) . ?
C46 H46 0.9300 . ?
C46 C45 1.384(5) . ?
C8 H8 0.9300 . ?
C8 C9 1.381(5) . ?
C14 H14 0.9300 . ?
C57 H57 0.9300 . ?
C57 C58 1.373(6) . ?
C42 H42 0.9300 . ?
C42 C43 1.392(6) . ?
C9 H9 0.9300 . ?
C27 H27 0.9300 . ?
C63 H63 0.9300 . ?
C63 C62 1.356(6) . ?
C63 C58 1.353(7) . ?
C55 H55 0.9300 . ?
C44 H44 0.9300 . ?
C44 C45 1.356(6) . ?
C44 C43 1.360(7) . ?
C45 H45 0.9300 . ?
C49 H49 0.9300 . ?
C49 C50 1.356(6) . ?
C50 H50 0.9300 . ?
C62 H62 0.9300 . ?
C43 H43 0.9300 . ?
C58 H58 0.9300 . ?
C65 C66 1.359(8) . ?
C65 C70 1.318(8) . ?
C65 C64 1.467(8) . ?
C66 H66 0.9300 . ?
C66 C67 1.416(9) . ?
C70 H70 0.9300 . ?
C70 C69 1.367(9) . ?
C69 H69 0.9300 . ?
C69 C68 1.356(9) . ?
C67 H67 0.9300 . ?
C67 C68 1.354(9) . ?
C68 H68 0.9300 . ?
C64 H64A 0.9600 . ?
C64 H64B 0.9600 . ?
C64 H64C 0.9600 . ?

loop_
_geom_torsion_atom_site_label_1
_geom_torsion_atom_site_label_2
_geom_torsion_atom_site_label_3
_geom_torsion_atom_site_label_4
_geom_torsion
_geom_torsion_site_symmetry_1
_geom_torsion_site_symmetry_2
_geom_torsion_site_symmetry_3
_geom_torsion_site_symmetry_4
_geom_torsion_publ_flag
Y1 N3 C21 C20 -70.3(2) . . . . ?
Y1 N3 C21 C23 106.9(3) . . . . ?
Y1 N3 C18 C19 69.9(2) . . . . ?
Y1 N3 C18 C5 -105.5(3) . . . . ?
Y1 N1 C4 C5 -18.2(4) . . . . ?
Y1 N1 C4 C3 156.6(2) . . . . ?
Y1 N1 C1 C2 -159.3(2) . . . . ?
Y1 N2 C36 C23 16.0(4) . . . . ?
Y1 N2 C36 C37 -168.6(2) . . . . ?
Y1 N2 C39 C38 169.9(2) . . . . ?
Y1 N5 N6 C40 -82.1(3) . . . . ?
Y1 N5 C59 C54 42.1(4) . . . . ?
Y1 N5 C59 C56 -141.7(3) . . . . ?
Y1 N4 C60 C61 55.7(4) . . . . ?
Y1 N4 C60 C57 -122.1(4) . . . . ?
Y1 N4 C53 C54 -27.2(4) . . . . ?
Y1 C20 C21 N3 67.8(2) . . . . ?
Y1 C20 C21 C23 -109.1(3) . . . . ?
Y1 C20 C19 C18 -68.1(2) . . . . ?
Y1 C21 C23 C36 28.4(3) . . . . ?
Y1 C21 C23 C30 -89.3(3) . . . . ?
Y1 C21 C23 C24 152.4(2) . . . . ?
Y1 C18 C19 C20 68.3(2) . . . . ?
Y1 C18 C5 C4 -30.8(3) . . . . ?
Y1 C18 C5 C12 89.5(3) . . . . ?
Y1 C18 C5 C6 -154.1(2) . . . . ?
S1 C54 C53 N4 173.5(3) . . . . ?
N3 C21 C23 C36 -56.2(4) . . . . ?
N3 C21 C23 C30 -173.9(3) . . . . ?
N3 C21 C23 C24 67.8(4) . . . . ?
N3 C18 C19 Y1 -67.3(2) . . . . ?
N3 C18 C19 C20 1.1(4) . . . . ?
N3 C18 C5 C4 52.4(4) . . . . ?
N3 C18 C5 C12 172.8(3) . . . . ?
N3 C18 C5 C6 -70.9(4) . . . . ?
N1 C4 C5 C18 32.6(4) . . . . ?
N1 C4 C5 C12 -84.5(3) . . . . ?
N1 C4 C5 C6 156.0(3) . . . . ?
N1 C4 C3 C2 0.1(4) . . . . ?
N1 C1 C2 C3 0.3(4) . . . . ?
N2 C36 C23 C21 -29.3(4) . . . . ?
N2 C36 C23 C30 87.4(3) . . . . ?
N2 C36 C23 C24 -151.9(3) . . . . ?
N2 C36 C37 C38 0.0(4) . . . . ?
N2 C39 C38 C37 -0.1(4) . . . . ?
N5 N6 C40 C47 177.4(3) . . . . ?
N5 N6 C40 C41 -6.5(5) . . . . ?
N5 C59 C54 S1 178.7(3) . . . . ?
N5 C59 C54 C53 14.5(6) . . . . ?
N5 C59 C56 C55 -178.6(3) . . . . ?
N6 N5 C59 C54 -171.0(3) . . . . ?
N6 N5 C59 C56 5.2(5) . . . . ?
N6 C40 C47 C52 -23.3(5) . . . . ?
N6 C40 C47 C48 152.2(3) . . . . ?
N6 C40 C41 C46 132.2(4) . . . . ?
N6 C40 C41 C42 -52.0(5) . . . . ?
N4 C60 C61 C62 -178.8(4) . . . . ?
N4 C60 C57 C58 179.1(4) . . . . ?
C20 C21 C23 C36 120.3(4) . . . . ?
C20 C21 C23 C30 2.6(5) . . . . ?
C20 C21 C23 C24 -115.7(4) . . . . ?
C21 N3 C18 Y1 -71.4(2) . . . . ?
C21 N3 C18 C19 -1.5(3) . . . . ?
C21 N3 C18 C5 -176.9(3) . . . . ?
C21 C20 C19 Y1 67.9(2) . . . . ?
C21 C20 C19 C18 -0.2(4) . . . . ?
C21 C23 C30 C31 96.1(3) . . . . ?
C21 C23 C30 C35 -85.4(4) . . . . ?
C21 C23 C24 C25 -179.6(3) . . . . ?
C21 C23 C24 C29 6.5(5) . . . . ?
C18 N3 C21 Y1 71.7(2) . . . . ?
C18 N3 C21 C20 1.4(3) . . . . ?
C18 N3 C21 C23 178.6(3) . . . . ?
C18 C5 C12 C17 -107.1(4) . . . . ?
C18 C5 C12 C13 75.3(4) . . . . ?
C18 C5 C6 C11 -179.3(3) . . . . ?
C18 C5 C6 C7 -3.8(5) . . . . ?
C4 N1 C1 C2 -0.2(4) . . . . ?
C4 C5 C12 C17 9.4(4) . . . . ?
C4 C5 C12 C13 -168.2(3) . . . . ?
C4 C5 C6 C11 60.8(4) . . . . ?
C4 C5 C6 C7 -123.7(4) . . . . ?
C4 C3 C2 C1 -0.2(4) . . . . ?
C36 N2 C39 C38 0.1(4) . . . . ?
C36 C23 C30 C31 -19.9(4) . . . . ?
C36 C23 C30 C35 158.6(3) . . . . ?
C36 C23 C24 C25 -59.4(4) . . . . ?
C36 C23 C24 C29 126.7(3) . . . . ?
C36 C37 C38 C39 0.1(4) . . . . ?
C19 C20 C21 Y1 -68.6(2) . . . . ?
C19 C20 C21 N3 -0.8(4) . . . . ?
C19 C20 C21 C23 -177.7(3) . . . . ?
C19 C18 C5 C4 -121.7(4) . . . . ?
C19 C18 C5 C12 -1.4(5) . . . . ?
C19 C18 C5 C6 115.0(4) . . . . ?
C5 C18 C19 Y1 107.6(3) . . . . ?
C5 C18 C19 C20 175.9(3) . . . . ?
C5 C4 C3 C2 174.0(3) . . . . ?
C5 C12 C17 C16 -177.7(3) . . . . ?
C5 C12 C13 C14 177.9(3) . . . . ?
C5 C6 C11 C10 178.8(3) . . . . ?
C5 C6 C7 C8 -178.0(3) . . . . ?
C23 C36 C37 C38 174.4(3) . . . . ?
C23 C30 C31 C32 178.1(3) . . . . ?
C23 C30 C35 C34 -178.2(3) . . . . ?
C23 C24 C25 C26 -177.0(3) . . . . ?
C23 C24 C29 C28 176.9(3) . . . . ?
C59 N5 N6 C40 139.7(3) . . . . ?
C59 C54 C53 N4 -23.6(6) . . . . ?
C59 C56 C55 S1 1.3(4) . . . . ?
C12 C5 C6 C11 -62.2(4) . . . . ?
C12 C5 C6 C7 113.3(4) . . . . ?
C12 C17 C16 C15 1.1(6) . . . . ?
C12 C13 C14 C15 -1.2(6) . . . . ?
C37 C36 C23 C21 156.7(3) . . . . ?
C37 C36 C23 C30 -86.7(4) . . . . ?
C37 C36 C23 C24 34.1(5) . . . . ?
C22 N3 C21 Y1 -110.1(3) . . . . ?
C22 N3 C21 C20 179.7(3) . . . . ?
C22 N3 C21 C23 -3.2(5) . . . . ?
C22 N3 C18 Y1 110.4(3) . . . . ?
C22 N3 C18 C19 -179.7(3) . . . . ?
C22 N3 C18 C5 4.9(5) . . . . ?
C40 C47 C52 C51 173.0(3) . . . . ?
C40 C47 C48 C49 -172.7(3) . . . . ?
C40 C41 C46 C45 177.1(4) . . . . ?
C40 C41 C42 C43 -176.9(4) . . . . ?
C30 C23 C24 C25 62.2(4) . . . . ?
C30 C23 C24 C29 -111.7(4) . . . . ?
C30 C31 C32 C33 -0.4(5) . . . . ?
C30 C35 C34 C33 0.6(6) . . . . ?
C54 S1 C55 C56 -0.1(3) . . . . ?
C54 C59 C56 C55 -2.0(4) . . . . ?
C1 N1 C4 C5 -174.8(3) . . . . ?
C1 N1 C4 C3 0.1(4) . . . . ?
C39 N2 C36 C23 -175.4(3) . . . . ?
C39 N2 C36 C37 0.0(3) . . . . ?
C47 C40 C41 C46 -51.8(5) . . . . ?
C47 C40 C41 C42 124.0(4) . . . . ?
C47 C52 C51 C50 0.7(6) . . . . ?
C47 C48 C49 C50 -1.3(6) . . . . ?
C3 C4 C5 C18 -140.9(4) . . . . ?
C3 C4 C5 C12 102.1(4) . . . . ?
C3 C4 C5 C6 -17.5(5) . . . . ?
C24 C23 C30 C31 -143.8(3) . . . . ?
C24 C23 C30 C35 34.8(4) . . . . ?
C24 C25 C26 C27 0.1(6) . . . . ?
C24 C29 C28 C27 -0.4(6) . . . . ?
C60 N4 C53 C54 168.6(3) . . . . ?
C60 C61 C62 C63 -0.4(7) . . . . ?
C60 C57 C58 C63 -0.6(8) . . . . ?
C31 C30 C35 C34 0.4(5) . . . . ?
C31 C32 C33 C34 1.4(6) . . . . ?
C6 C5 C12 C17 132.5(3) . . . . ?
C6 C5 C12 C13 -45.1(4) . . . . ?
C6 C11 C10 C9 -1.8(6) . . . . ?
C6 C7 C8 C9 0.6(7) . . . . ?
C41 C40 C47 C52 160.3(3) . . . . ?
C41 C40 C47 C48 -24.3(5) . . . . ?
C41 C46 C45 C44 -0.7(7) . . . . ?
C41 C42 C43 C44 0.3(7) . . . . ?
C25 C24 C29 C28 2.9(6) . . . . ?
C25 C26 C27 C28 2.5(7) . . . . ?
C11 C6 C7 C8 -2.5(6) . . . . ?
C11 C10 C9 C8 -0.2(7) . . . . ?
C17 C12 C13 C14 0.2(6) . . . . ?
C17 C16 C15 C14 -2.1(7) . . . . ?
C52 C47 C48 C49 2.9(6) . . . . ?
C52 C51 C50 C49 1.0(7) . . . . ?
C48 C47 C52 C51 -2.6(5) . . . . ?
C48 C49 C50 C51 -0.7(7) . . . . ?
C29 C24 C25 C26 -2.7(5) . . . . ?
C29 C28 C27 C26 -2.3(7) . . . . ?
C35 C30 C31 C32 -0.5(5) . . . . ?
C56 C59 C54 S1 1.9(4) . . . . ?
C56 C59 C54 C53 -162.3(3) . . . . ?
C53 N4 C60 C61 -142.9(4) . . . . ?
C53 N4 C60 C57 39.4(5) . . . . ?
C32 C33 C34 C35 -1.5(6) . . . . ?
C13 C12 C17 C16 -0.1(5) . . . . ?
C7 C6 C11 C10 3.1(6) . . . . ?
C7 C8 C9 C10 0.8(7) . . . . ?
C16 C15 C14 C13 2.1(7) . . . . ?
C61 C60 C57 C58 1.3(6) . . . . ?
C46 C41 C42 C43 -1.0(6) . . . . ?
C57 C60 C61 C62 -0.8(6) . . . . ?
C42 C41 C46 C45 1.2(6) . . . . ?
C55 S1 C54 C59 -1.0(3) . . . . ?
C55 S1 C54 C53 164.6(3) . . . . ?
C45 C44 C43 C42 0.3(8) . . . . ?
C62 C63 C58 C57 -0.7(8) . . . . ?
C43 C44 C45 C46 -0.1(8) . . . . ?
C58 C63 C62 C61 1.1(8) . . . . ?
C65 C66 C67 C68 -5.0(12) . . . . ?
C65 C70 C69 C68 1.1(13) . . . . ?
C66 C65 C70 C69 0.1(11) . . . . ?
C66 C67 C68 C69 6.0(12) . . . . ?
C70 C65 C66 C67 1.8(11) . . . . ?
C70 C69 C68 C67 -4.2(13) . . . . ?
C64 C65 C66 C67 -179.8(7) . . . . ?
C64 C65 C70 C69 -178.3(7) . . . . ?
